data_2235804
loop_
_publ_author_name
'de Oliveira, Adriano Bof'
'Silva, Cec\'ilia Santos'
'Feitosa, B\'arbara Regina Santos'
'N\"ather, Christian'
'Jess, Inke'

_publ_section_title
;
 2-(1,2,3,4-Tetrahydronaphthalen-1-ylidene)hydrazinecarbothioamide
;
_journal_coeditor_code FY2063
_journal_issue 8
_journal_name_full 'Acta Crystallographica Section E'
_journal_page_first o2581
_journal_paper_doi 10.1107/S1600536812033302
_journal_volume 68
_journal_year 2012
_chemical_formula_iupac 'C11 H13 N3 S'
_chemical_formula_moiety 'C11 H13 N3 S'
_chemical_formula_sum 'C11 H13 N3 S'
_chemical_formula_weight 219.30
_chemical_name_common 'Tetralone thiosemicarbazone'
_chemical_name_systematic
;
2-(1,2,3,4-Tetrahydronaphthalen-1-ylidene)hydrazinecarbothioamide
;
_space_group_IT_number 15
_symmetry_cell_setting monoclinic
_symmetry_space_group_name_Hall '-C 2yc'
_symmetry_space_group_name_H-M 'C 1 2/c 1'
_atom_sites_solution_hydrogens geom
_atom_sites_solution_primary direct
_atom_sites_solution_secondary difmap
_audit_creation_method SHELXL-97
_cell_angle_alpha 90.00
_cell_angle_beta 102.940(6)
_cell_angle_gamma 90.00
_cell_formula_units_Z 8
_cell_length_a 15.4388(11)
_cell_length_b 5.5781(3)
_cell_length_c 26.338(2)
_cell_measurement_temperature 293(2)
_cell_volume 2210.6(3)
_computing_cell_refinement '<i>X-AREA</i> (Stoe & Cie, 2008)'
_computing_data_collection '<i>X-AREA</i> (Stoe & Cie, 2008)'
_computing_data_reduction '<i>XRED32</i> (Stoe & Cie, 2008)'
_computing_molecular_graphics 'XP in SHELXTL (Sheldrick, 2008)'
_computing_publication_material 'publCIF (Westrip, 2010)'
_computing_structure_refinement 'SHELXL97 (Sheldrick, 2008)'
_computing_structure_solution 'SHELXS97 (Sheldrick, 2008)'
_diffrn_ambient_temperature 293(2)
_diffrn_measured_fraction_theta_full 0.989
_diffrn_measured_fraction_theta_max 0.989
_diffrn_measurement_device_type 'Stoe IPDS-1'
_diffrn_measurement_method '\f scans'
_diffrn_radiation_monochromator graphite
_diffrn_radiation_type MoK\a
_diffrn_radiation_wavelength 0.71073
_diffrn_reflns_av_R_equivalents 0.0434
_diffrn_reflns_av_sigmaI/netI 0.0291
_diffrn_reflns_limit_h_max 19
_diffrn_reflns_limit_h_min -19
_diffrn_reflns_limit_k_max 7
_diffrn_reflns_limit_k_min -6
_diffrn_reflns_limit_l_max 33
_diffrn_reflns_limit_l_min -29
_diffrn_reflns_number 7673
_diffrn_reflns_theta_full 27.04
_diffrn_reflns_theta_max 27.04
_diffrn_reflns_theta_min 3.43
_diffrn_standards_decay_% 0
_exptl_absorpt_coefficient_mu 0.263
_exptl_absorpt_correction_type none
_exptl_crystal_colour yellow
_exptl_crystal_density_diffrn 1.318
_exptl_crystal_density_method 'not measured'
_exptl_crystal_description block
_exptl_crystal_F_000 928
_exptl_crystal_size_max 0.3
_exptl_crystal_size_mid 0.2
_exptl_crystal_size_min 0.2
_refine_diff_density_max 0.189
_refine_diff_density_min -0.213
_refine_ls_extinction_method none
_refine_ls_goodness_of_fit_ref 1.076
_refine_ls_hydrogen_treatment constr
_refine_ls_matrix_type full
_refine_ls_number_parameters 136
_refine_ls_number_reflns 2402
_refine_ls_number_restraints 0
_refine_ls_restrained_S_all 1.076
_refine_ls_R_factor_all 0.0540
_refine_ls_R_factor_gt 0.0450
_refine_ls_shift/su_max 0.000
_refine_ls_shift/su_mean 0.000
_refine_ls_structure_factor_coef Fsqd
_refine_ls_weighting_details 'calc w=1/[\s^2^(Fo^2^)+(0.0611P)^2^+0.6719P] where P=(Fo^2^+2Fc^2^)/3'
_refine_ls_weighting_scheme calc
_refine_ls_wR_factor_gt 0.1206
_refine_ls_wR_factor_ref 0.1258
_reflns_number_gt 2019
_reflns_number_total 2402
_reflns_threshold_expression I>2sigma(I)
_cod_data_source_file fy2063.cif
_cod_data_source_block I
_cod_original_sg_symbol_H-M 'C 2/c'
_cod_database_code 2235804
_cod_database_fobs_code 2235804

loop_
_symmetry_equiv_pos_as_xyz
'x, y, z'
'-x, y, -z+1/2'
'x+1/2, y+1/2, z'
'-x+1/2, y+1/2, -z+1/2'
'-x, -y, -z'
'x, -y, z-1/2'
'-x+1/2, -y+1/2, -z'
'x+1/2, -y+1/2, z-1/2'

loop_
_atom_site_type_symbol
_atom_site_label
_atom_site_fract_x
_atom_site_fract_y
_atom_site_fract_z
_atom_site_U_iso_or_equiv
_atom_site_adp_type
_atom_site_calc_flag
_atom_site_refinement_flags
_atom_site_occupancy
_atom_site_symmetry_multiplicity
C C1 0.29958(11) 0.7852(3) 0.39372(7) 0.0547(4) Uani d . 1 1
C C2 0.21106(12) 0.8320(4) 0.40609(8) 0.0651(5) Uani d . 1 1
H H2A 0.2187 0.9398 0.4357 0.078 Uiso calc R 1 1
H H2B 0.1869 0.6825 0.4157 0.078 Uiso calc R 1 1
C C3 0.14622(13) 0.9414(4) 0.36024(9) 0.0748(6) Uani d . 1 1
H H3A 0.1336 0.8271 0.3318 0.090 Uiso calc R 1 1
H H3B 0.0909 0.9779 0.3702 0.090 Uiso calc R 1 1
C C4 0.18397(16) 1.1667(4) 0.34255(10) 0.0803(6) Uani d . 1 1
H H4A 0.1438 1.2255 0.3113 0.096 Uiso calc R 1 1
H H4B 0.1882 1.2883 0.3693 0.096 Uiso calc R 1 1
C C5 0.27389(14) 1.1280(3) 0.33150(7) 0.0647(5) Uani d . 1 1
C C6 0.30605(19) 1.2810(4) 0.29776(9) 0.0837(6) Uani d . 1 1
H H6 0.2709 1.4078 0.2821 0.100 Uiso calc R 1 1
C C7 0.3882(2) 1.2473(5) 0.28746(10) 0.0920(7) Uani d . 1 1
H H7 0.4087 1.3528 0.2654 0.110 Uiso calc R 1 1
C C8 0.43993(17) 1.0605(5) 0.30923(10) 0.0881(7) Uani d . 1 1
H H8 0.4950 1.0357 0.3013 0.106 Uiso calc R 1 1
C C9 0.41110(15) 0.9082(4) 0.34300(9) 0.0761(6) Uani d . 1 1
H H9 0.4472 0.7820 0.3581 0.091 Uiso calc R 1 1
C C10 0.32796(12) 0.9407(3) 0.35500(7) 0.0583(4) Uani d . 1 1
N N1 0.35565(10) 0.6249(3) 0.41497(6) 0.0566(4) Uani d . 1 1
N N2 0.33609(9) 0.4805(3) 0.45306(6) 0.0580(4) Uani d . 1 1
H H1N2 0.2861 0.4818 0.4646 0.070 Uiso d R 1 1
C C11 0.39552(11) 0.3092(3) 0.47378(7) 0.0540(4) Uani d . 1 1
N N3 0.46628(10) 0.2886(3) 0.45383(7) 0.0680(5) Uani d . 1 1
H H1N3 0.5063 0.1731 0.4636 0.082 Uiso d R 1 1
H H2N3 0.4719 0.4075 0.4323 0.082 Uiso d R 1 1
S S1 0.37784(3) 0.13624(10) 0.52278(2) 0.0675(2) Uani d . 1 1

loop_
_atom_site_aniso_label
_atom_site_aniso_U_11
_atom_site_aniso_U_22
_atom_site_aniso_U_33
_atom_site_aniso_U_12
_atom_site_aniso_U_13
_atom_site_aniso_U_23
C1 0.0598(9) 0.0488(9) 0.0579(9) 0.0039(7) 0.0182(7) 0.0021(7)
C2 0.0643(10) 0.0616(11) 0.0741(12) 0.0111(8) 0.0254(9) 0.0117(9)
C3 0.0649(11) 0.0767(13) 0.0823(14) 0.0139(10) 0.0152(10) 0.0063(11)
C4 0.0913(14) 0.0677(13) 0.0816(14) 0.0220(11) 0.0186(11) 0.0137(11)
C5 0.0867(13) 0.0505(10) 0.0566(10) 0.0006(9) 0.0153(9) 0.0002(8)
C6 0.1232(19) 0.0616(12) 0.0656(12) -0.0012(12) 0.0197(12) 0.0117(10)
C7 0.128(2) 0.0829(16) 0.0730(14) -0.0202(15) 0.0384(14) 0.0123(12)
C8 0.0951(16) 0.0975(17) 0.0812(15) -0.0122(14) 0.0396(13) 0.0123(13)
C9 0.0788(13) 0.0780(14) 0.0779(13) 0.0020(10) 0.0310(11) 0.0133(11)
C10 0.0706(10) 0.0515(9) 0.0546(9) -0.0013(8) 0.0178(8) 0.0023(8)
N1 0.0617(8) 0.0545(8) 0.0578(8) 0.0057(6) 0.0226(6) 0.0075(7)
N2 0.0561(8) 0.0595(9) 0.0641(8) 0.0119(6) 0.0257(7) 0.0127(7)
C11 0.0531(8) 0.0519(9) 0.0604(10) 0.0071(7) 0.0199(7) 0.0017(7)
N3 0.0628(9) 0.0686(10) 0.0820(11) 0.0186(7) 0.0362(8) 0.0212(8)
S1 0.0622(3) 0.0737(4) 0.0741(3) 0.0200(2) 0.0316(2) 0.0242(2)

loop_
_atom_type_symbol
_atom_type_description
_atom_type_scat_dispersion_real
_atom_type_scat_dispersion_imag
_atom_type_scat_source
C C 0.0033 0.0016 'International Tables Vol C Tables 4.2.6.8 and 6.1.1.4'
H H 0.0000 0.0000 'International Tables Vol C Tables 4.2.6.8 and 6.1.1.4'
N N 0.0061 0.0033 'International Tables Vol C Tables 4.2.6.8 and 6.1.1.4'
S S 0.1246 0.1234 'International Tables Vol C Tables 4.2.6.8 and 6.1.1.4'

loop_
_geom_angle_atom_site_label_1
_geom_angle_atom_site_label_2
_geom_angle_atom_site_label_3
_geom_angle
N1 C1 C10 115.77(15)
N1 C1 C2 125.91(16)
C10 C1 C2 118.28(15)
C1 C2 C3 111.69(16)
C1 C2 H2A 109.3
C3 C2 H2A 109.3
C1 C2 H2B 109.3
C3 C2 H2B 109.3
H2A C2 H2B 107.9
C4 C3 C2 110.56(19)
C4 C3 H3A 109.5
C2 C3 H3A 109.5
C4 C3 H3B 109.5
C2 C3 H3B 109.5
H3A C3 H3B 108.1
C5 C4 C3 112.39(17)
C5 C4 H4A 109.1
C3 C4 H4A 109.1
C5 C4 H4B 109.1
C3 C4 H4B 109.1
H4A C4 H4B 107.9
C10 C5 C6 118.5(2)
C10 C5 C4 120.74(17)
C6 C5 C4 120.78(19)
C7 C6 C5 121.2(2)
C7 C6 H6 119.4
C5 C6 H6 119.4
C8 C7 C6 120.3(2)
C8 C7 H7 119.8
C6 C7 H7 119.8
C7 C8 C9 120.1(2)
C7 C8 H8 119.9
C9 C8 H8 119.9
C8 C9 C10 120.8(2)
C8 C9 H9 119.6
C10 C9 H9 119.6
C5 C10 C9 119.00(18)
C5 C10 C1 120.42(16)
C9 C10 C1 120.53(17)
C1 N1 N2 119.39(14)
C11 N2 N1 118.00(13)
C11 N2 H1N2 115.5
N1 N2 H1N2 126.4
N3 C11 N2 116.66(15)
N3 C11 S1 123.15(13)
N2 C11 S1 120.19(12)
C11 N3 H1N3 122.2
C11 N3 H2N3 113.4
H1N3 N3 H2N3 124.3

loop_
_geom_bond_atom_site_label_1
_geom_bond_atom_site_label_2
_geom_bond_distance
C1 N1 1.282(2)
C1 C10 1.478(2)
C1 C2 1.497(2)
C2 C3 1.514(3)
C2 H2A 0.9700
C2 H2B 0.9700
C3 C4 1.503(3)
C3 H3A 0.9700
C3 H3B 0.9700
C4 C5 1.497(3)
C4 H4A 0.9700
C4 H4B 0.9700
C5 C10 1.393(3)
C5 C6 1.401(3)
C6 C7 1.368(4)
C6 H6 0.9300
C7 C8 1.359(4)
C7 H7 0.9300
C8 C9 1.374(3)
C8 H8 0.9300
C9 C10 1.401(3)
C9 H9 0.9300
N1 N2 1.3722(19)
N2 C11 1.352(2)
N2 H1N2 0.8899
C11 N3 1.319(2)
C11 S1 1.6818(17)
N3 H1N3 0.8900
N3 H2N3 0.8900

loop_
_geom_hbond_atom_site_label_D
_geom_hbond_atom_site_label_H
_geom_hbond_atom_site_label_A
_geom_hbond_site_symmetry_A
_geom_hbond_distance_DH
_geom_hbond_distance_HA
_geom_hbond_distance_DA
_geom_hbond_angle_DHA
N2 H1N2 S1 7_556 0.89 2.71 3.5606(14) 161.0
N3 H1N3 S1 5_656 0.89 2.45 3.3351(16) 171.1

loop_
_cod_related_entry_id
_cod_related_entry_database
_cod_related_entry_code
1 ChemSpider 4577198
